data_4071963
loop_
_publ_author_name
'Matsubara, Kouki'
'Miyazaki, Satoshi'
'Koga, Yuji'
'Nibu, Yoshinori'
'Hashimura, Takaaki'
'Matsumoto, Taisuke'

_publ_section_title
;
 An Unsaturated Nickel(0) NHC Catalyst: Facile Preparation and Structure
 of Ni(0)(NHC)2, Featuring a Reduction Process from Ni(II)(NHC)(acac)2
;
_journal_issue 22
_journal_name_full Organometallics
_journal_page_first 6020
_journal_paper_doi 10.1021/om800488x
_journal_volume 27
_journal_year 2008
_chemical_formula_sum 'C54 H72 N4 Ni'
_chemical_formula_weight 835.87
_chemical_name_systematic
;
 ?
;
_space_group_IT_number 14
_symmetry_cell_setting monoclinic
_symmetry_space_group_name_Hall '-P 2yn'
_symmetry_space_group_name_H-M 'P 1 21/n 1'
_atom_sites_solution_hydrogens geom
_atom_sites_solution_primary direct
_atom_sites_solution_secondary difmap
_audit_creation_method SHELXL-97
_cell_angle_alpha 90.0000
_cell_angle_beta 92.5494(5)
_cell_angle_gamma 90.0000
_cell_formula_units_Z 4
_cell_length_a 12.734(3)
_cell_length_b 26.979(5)
_cell_length_c 14.039(3)
_cell_measurement_reflns_used 10010
_cell_measurement_temperature 123.1
_cell_measurement_theta_max 27.5
_cell_measurement_theta_min 3.0
_cell_volume 4818.3(18)
_computing_molecular_graphics 'ORTEX (P.McArdle, 1995)'
_computing_publication_material 'SHELXL-97/2 (Sheldrick,1997)'
_computing_structure_refinement 'SHELXL-97 (Sheldrick, 1997)'
_computing_structure_solution 'SHELXS-97 (Sheldrick, 1990)'
_diffrn_ambient_temperature 123(2)
_diffrn_detector_area_resol_mean 7.31
_diffrn_measured_fraction_theta_full 0.988
_diffrn_measured_fraction_theta_max 0.988
_diffrn_measurement_device_type 'Rigaku Saturn'
_diffrn_measurement_method \w
_diffrn_radiation_monochromator graphite
_diffrn_radiation_source 'fine-focus sealed tube'
_diffrn_radiation_type MoK\a
_diffrn_radiation_wavelength 0.71070
_diffrn_reflns_av_R_equivalents 0.0546
_diffrn_reflns_av_sigmaI/netI 0.0451
_diffrn_reflns_limit_h_max 16
_diffrn_reflns_limit_h_min -16
_diffrn_reflns_limit_k_max 34
_diffrn_reflns_limit_k_min -34
_diffrn_reflns_limit_l_max 18
_diffrn_reflns_limit_l_min -18
_diffrn_reflns_number 48812
_diffrn_reflns_theta_full 27.48
_diffrn_reflns_theta_max 27.48
_diffrn_reflns_theta_min 3.00
_exptl_absorpt_coefficient_mu 0.441
_exptl_absorpt_correction_T_max 0.965
_exptl_absorpt_correction_T_min 0.881
_exptl_absorpt_correction_type multi-scan
_exptl_absorpt_process_details 'Jacobson, R. (1998) Private communication'
_exptl_crystal_colour red
_exptl_crystal_density_diffrn 1.152
_exptl_crystal_density_method 'not measured'
_exptl_crystal_description prism
_exptl_crystal_F_000 1808.00
_exptl_crystal_size_max 0.10
_exptl_crystal_size_mid 0.10
_exptl_crystal_size_min 0.08
_refine_diff_density_max 0.611
_refine_diff_density_min -0.504
_refine_diff_density_rms 0.073
_refine_ls_extinction_method none
_refine_ls_goodness_of_fit_ref 1.092
_refine_ls_hydrogen_treatment mixed
_refine_ls_matrix_type full
_refine_ls_number_parameters 533
_refine_ls_number_reflns 10916
_refine_ls_number_restraints 0
_refine_ls_restrained_S_all 1.092
_refine_ls_R_factor_all 0.0752
_refine_ls_R_factor_gt 0.0642
_refine_ls_shift/su_max 0.001
_refine_ls_shift/su_mean 0.000
_refine_ls_structure_factor_coef Fsqd
_refine_ls_weighting_details 'calc w=1/[\s^2^(Fo^2^)+(0.0785P)^2^+5.4345P] where P=(Fo^2^+2Fc^2^)/3'
_refine_ls_weighting_scheme calc
_refine_ls_wR_factor_gt 0.1610
_refine_ls_wR_factor_ref 0.1687
_reflns_number_gt 9480
_reflns_number_total 10916
_reflns_threshold_expression >2sigma(I)
_cod_data_source_file om800488x_si_002.cif
_cod_data_source_block 2a
_cod_depositor_comments
;
The following automatic conversions were performed:
'_atom_site_symetry_multiplicity' tag replaced with
'_atom_site_symmetry_multiplicity'.

Automatic conversion script
Id: cif_correct_tags 1440 2010-10-19 06:21:57Z saulius 

The following automatic conversions were performed:

'_symmetry_cell_setting' value 'Monoclinic' changed to 'monoclinic'
according to /home/saulius/struct/CIF-dictionaries/cif_core.dic
dictionary named 'cif_core.dic' version 2.4.1 from 2010-06-29.

Automatic conversion script
Id: cif_fix_values 1715 2011-07-08 13:25:40Z adriana 
;
_cod_original_cell_volume 4818.5(16)
_cod_original_sg_symbol_H-M P21/n
_cod_database_code 4071963

loop_
_symmetry_equiv_pos_as_xyz
'x, y, z'
'-x+1/2, y+1/2, -z+1/2'
'-x, -y, -z'
'x-1/2, -y-1/2, z-1/2'

loop_
_atom_site_label
_atom_site_type_symbol
_atom_site_fract_x
_atom_site_fract_y
_atom_site_fract_z
_atom_site_U_iso_or_equiv
_atom_site_adp_type
_atom_site_occupancy
_atom_site_symmetry_multiplicity
_atom_site_calc_flag
_atom_site_refinement_flags
Ni1 Ni 0.21755(2) 0.125122(11) 0.74427(2) 0.01888(10) Uani 1 1 d .
N1 N 0.18288(16) 0.21513(8) 0.85793(15) 0.0215(4) Uani 1 1 d .
N2 N 0.32859(16) 0.17947(8) 0.89898(14) 0.0207(4) Uani 1 1 d .
N3 N 0.27056(15) 0.05697(8) 0.59018(14) 0.0200(4) Uani 1 1 d .
N4 N 0.11126(16) 0.04643(7) 0.62879(14) 0.0196(4) Uani 1 1 d .
C1 C 0.24194(18) 0.17396(9) 0.83568(17) 0.0199(5) Uani 1 1 d .
C2 C 0.2307(2) 0.24406(10) 0.9291(2) 0.0287(6) Uani 1 1 d .
H18 H 0.2039 0.2738 0.9548 0.034 Uiso 1 1 calc R
C3 C 0.3222(2) 0.22193(10) 0.95486(19) 0.0275(6) Uani 1 1 d .
H19 H 0.3727 0.2331 1.0020 0.033 Uiso 1 1 calc R
C4 C 0.0788(2) 0.22657(9) 0.81893(18) 0.0232(5) Uani 1 1 d .
C5 C -0.0067(2) 0.20071(10) 0.85345(19) 0.0261(5) Uani 1 1 d .
C6 C -0.1069(2) 0.21383(11) 0.8177(2) 0.0332(6) Uani 1 1 d .
H1 H -0.1665 0.1962 0.8383 0.040 Uiso 1 1 calc R
C7 C -0.1209(2) 0.25222(12) 0.7526(2) 0.0350(7) Uani 1 1 d .
H2 H -0.1896 0.2608 0.7292 0.042 Uiso 1 1 calc R
C8 C -0.0349(2) 0.27795(11) 0.7218(2) 0.0310(6) Uani 1 1 d .
H3 H -0.0455 0.3046 0.6783 0.037 Uiso 1 1 calc R
C9 C 0.0673(2) 0.26562(10) 0.75328(19) 0.0262(5) Uani 1 1 d .
C10 C 0.0082(2) 0.16170(11) 0.9320(2) 0.0317(6) Uani 1 1 d .
H4 H 0.0781 0.1457 0.9238 0.038 Uiso 1 1 calc R
C11 C 0.0117(4) 0.18535(16) 1.0290(3) 0.0670(12) Uani 1 1 d .
H5 H -0.0594 0.1863 1.0530 0.080 Uiso 1 1 calc R
H6 H 0.0390 0.2192 1.0245 0.080 Uiso 1 1 calc R
H7 H 0.0576 0.1660 1.0727 0.080 Uiso 1 1 calc R
C12 C -0.0741(4) 0.12114(16) 0.9250(3) 0.0749(15) Uani 1 1 d .
H8 H -0.1344 0.1306 0.9621 0.090 Uiso 1 1 calc R
H9 H -0.0439 0.0902 0.9504 0.090 Uiso 1 1 calc R
H10 H -0.0972 0.1164 0.8581 0.090 Uiso 1 1 calc R
C13 C 0.1603(2) 0.29404(11) 0.7167(2) 0.0330(6) Uani 1 1 d .
H11 H 0.2258 0.2750 0.7339 0.040 Uiso 1 1 calc R
C14 C 0.1693(3) 0.34519(14) 0.7632(3) 0.0534(9) Uani 1 1 d .
H12 H 0.1287 0.3692 0.7244 0.064 Uiso 1 1 calc R
H13 H 0.2432 0.3553 0.7677 0.064 Uiso 1 1 calc R
H14 H 0.1417 0.3438 0.8272 0.064 Uiso 1 1 calc R
C15 C 0.1519(3) 0.29997(13) 0.6081(2) 0.0464(8) Uani 1 1 d .
H15 H 0.1861 0.2718 0.5782 0.056 Uiso 1 1 calc R
H16 H 0.1866 0.3308 0.5901 0.056 Uiso 1 1 calc R
H17 H 0.0777 0.3011 0.5866 0.056 Uiso 1 1 calc R
C16 C 0.41959(19) 0.14788(9) 0.90765(17) 0.0215(5) Uani 1 1 d .
C17 C 0.5096(2) 0.16177(10) 0.86014(18) 0.0246(5) Uani 1 1 d .
C18 C 0.6014(2) 0.13463(10) 0.8794(2) 0.0283(6) Uani 1 1 d .
H20 H 0.6635 0.1430 0.8480 0.034 Uiso 1 1 calc R
C19 C 0.6033(2) 0.09559(10) 0.9438(2) 0.0294(6) Uani 1 1 d .
H21 H 0.6671 0.0783 0.9580 0.035 Uiso 1 1 calc R
C20 C 0.5123(2) 0.08177(10) 0.98763(19) 0.0272(5) Uani 1 1 d .
H22 H 0.5142 0.0545 1.0305 0.033 Uiso 1 1 calc R
C21 C 0.4179(2) 0.10715(10) 0.96984(17) 0.0229(5) Uani 1 1 d .
C22 C 0.5079(2) 0.20456(11) 0.7891(2) 0.0319(6) Uani 1 1 d .
H23 H 0.4330 0.2139 0.7742 0.038 Uiso 1 1 calc R
C23 C 0.5654(3) 0.24995(13) 0.8292(3) 0.0512(9) Uani 1 1 d .
H24 H 0.5159 0.2711 0.8620 0.061 Uiso 1 1 calc R
H25 H 0.5955 0.2686 0.7771 0.061 Uiso 1 1 calc R
H26 H 0.6219 0.2394 0.8745 0.061 Uiso 1 1 calc R
C24 C 0.5568(4) 0.18908(15) 0.6963(2) 0.0602(11) Uani 1 1 d .
H27 H 0.6324 0.1961 0.7005 0.072 Uiso 1 1 calc R
H28 H 0.5238 0.2077 0.6431 0.072 Uiso 1 1 calc R
H29 H 0.5457 0.1535 0.6859 0.072 Uiso 1 1 calc R
C25 C 0.3164(2) 0.09088(10) 1.01401(19) 0.0267(5) Uani 1 1 d .
H30 H 0.2571 0.0993 0.9677 0.032 Uiso 1 1 calc R
C26 C 0.2974(3) 0.11858(12) 1.1067(2) 0.0403(7) Uani 1 1 d .
H31 H 0.3296 0.1002 1.1607 0.048 Uiso 1 1 calc R
H32 H 0.2216 0.1216 1.1148 0.048 Uiso 1 1 calc R
H33 H 0.3288 0.1517 1.1041 0.048 Uiso 1 1 calc R
C27 C 0.3127(2) 0.03488(11) 1.0312(2) 0.0342(6) Uani 1 1 d .
H34 H 0.3419 0.0175 0.9770 0.041 Uiso 1 1 calc R
H35 H 0.2396 0.0245 1.0379 0.041 Uiso 1 1 calc R
H36 H 0.3541 0.0267 1.0896 0.041 Uiso 1 1 calc R
C28 C 0.19856(18) 0.07538(9) 0.65217(16) 0.0188(5) Uani 1 1 d .
C29 C 0.2289(2) 0.01910(10) 0.53278(19) 0.0252(5) Uani 1 1 d .
H54 H 0.2643 0.0015 0.4852 0.030 Uiso 1 1 calc R
C30 C 0.1301(2) 0.01225(10) 0.55717(19) 0.0253(5) Uani 1 1 d .
H55 H 0.0818 -0.0114 0.5308 0.030 Uiso 1 1 calc R
C31 C 0.37448(19) 0.07558(10) 0.57433(17) 0.0220(5) Uani 1 1 d .
C32 C 0.3833(2) 0.11657(10) 0.51417(19) 0.0263(5) Uani 1 1 d .
C33 C 0.4840(2) 0.12921(11) 0.4862(2) 0.0312(6) Uani 1 1 d .
H37 H 0.4926 0.1566 0.4446 0.037 Uiso 1 1 calc R
C34 C 0.5703(2) 0.10265(12) 0.5179(2) 0.0331(6) Uani 1 1 d .
H38 H 0.6379 0.1114 0.4973 0.040 Uiso 1 1 calc R
C35 C 0.5600(2) 0.06290(11) 0.5800(2) 0.0300(6) Uani 1 1 d .
H39 H 0.6211 0.0457 0.6029 0.036 Uiso 1 1 calc R
C36 C 0.4611(2) 0.04785(10) 0.60929(17) 0.0232(5) Uani 1 1 d .
C37 C 0.2885(2) 0.14544(11) 0.4769(2) 0.0313(6) Uani 1 1 d .
H40 H 0.2264 0.1337 0.5117 0.038 Uiso 1 1 calc R
C38 C 0.3022(3) 0.20073(12) 0.4973(2) 0.0462(8) Uani 1 1 d .
H41 H 0.3554 0.2144 0.4564 0.055 Uiso 1 1 calc R
H42 H 0.3248 0.2054 0.5644 0.055 Uiso 1 1 calc R
H43 H 0.2351 0.2178 0.4844 0.055 Uiso 1 1 calc R
C39 C 0.2660(3) 0.13537(12) 0.3705(2) 0.0393(7) Uani 1 1 d .
H44 H 0.3042 0.1594 0.3328 0.047 Uiso 1 1 calc R
H45 H 0.1904 0.1385 0.3555 0.047 Uiso 1 1 calc R
H46 H 0.2891 0.1018 0.3552 0.047 Uiso 1 1 calc R
C40 C 0.4470(2) 0.00398(10) 0.67507(18) 0.0262(5) Uani 1 1 d .
H47 H 0.3854 -0.0156 0.6492 0.031 Uiso 1 1 calc R
C41 C 0.4217(3) 0.02138(12) 0.7749(2) 0.0374(7) Uani 1 1 d .
H48 H 0.4872 0.0258 0.8132 0.045 Uiso 1 1 calc R
H49 H 0.3779 -0.0035 0.8050 0.045 Uiso 1 1 calc R
H50 H 0.3837 0.0530 0.7705 0.045 Uiso 1 1 calc R
C42 C 0.5422(2) -0.03075(11) 0.6808(2) 0.0345(6) Uani 1 1 d .
H51 H 0.5987 -0.0156 0.7205 0.041 Uiso 1 1 calc R
H52 H 0.5668 -0.0365 0.6165 0.041 Uiso 1 1 calc R
H53 H 0.5221 -0.0624 0.7089 0.041 Uiso 1 1 calc R
C43 C 0.00833(18) 0.05084(9) 0.66622(18) 0.0218(5) Uani 1 1 d .
C44 C -0.0214(2) 0.01624(10) 0.7346(2) 0.0285(6) Uani 1 1 d .
C45 C -0.1244(2) 0.01884(12) 0.7648(2) 0.0347(6) Uani 1 1 d .
H56 H -0.1471 -0.0043 0.8105 0.042 Uiso 1 1 calc R
C46 C -0.1934(2) 0.05433(12) 0.7294(2) 0.0353(7) Uani 1 1 d .
H57 H -0.2623 0.0562 0.7526 0.042 Uiso 1 1 calc R
C47 C -0.1629(2) 0.08757(11) 0.6598(2) 0.0314(6) Uani 1 1 d .
H58 H -0.2116 0.1117 0.6356 0.038 Uiso 1 1 calc R
C48 C -0.0617(2) 0.08595(10) 0.62512(19) 0.0253(5) Uani 1 1 d .
C49 C 0.0553(2) -0.02212(12) 0.7754(2) 0.0391(7) Uani 1 1 d .
H59 H 0.1158 -0.0233 0.7324 0.047 Uiso 1 1 calc R
C50 C 0.0986(5) -0.0058(2) 0.8726(4) 0.095(2) Uani 1 1 d .
H60 H 0.1626 0.0138 0.8653 0.113 Uiso 1 1 calc R
H61 H 0.1151 -0.0350 0.9119 0.113 Uiso 1 1 calc R
H62 H 0.0461 0.0145 0.9035 0.113 Uiso 1 1 calc R
C51 C 0.0096(4) -0.07361(15) 0.7779(4) 0.0714(13) Uani 1 1 d .
H63 H -0.0237 -0.0787 0.8387 0.086 Uiso 1 1 calc R
H64 H 0.0657 -0.0980 0.7713 0.086 Uiso 1 1 calc R
H65 H -0.0430 -0.0775 0.7253 0.086 Uiso 1 1 calc R
C52 C -0.0295(2) 0.12018(10) 0.5454(2) 0.0270(5) Uani 1 1 d .
H66 H 0.0289 0.1036 0.5122 0.032 Uiso 1 1 calc R
C53 C 0.0130(2) 0.16927(11) 0.5861(2) 0.0324(6) Uani 1 1 d .
H67 H -0.0449 0.1929 0.5907 0.039 Uiso 1 1 calc R
H68 H 0.0654 0.1827 0.5441 0.039 Uiso 1 1 calc R
H69 H 0.0458 0.1636 0.6497 0.039 Uiso 1 1 calc R
C54 C -0.1188(2) 0.12988(11) 0.4709(2) 0.0369(7) Uani 1 1 d .
H70 H -0.0895 0.1432 0.4127 0.044 Uiso 1 1 calc R
H71 H -0.1681 0.1539 0.4962 0.044 Uiso 1 1 calc R
H72 H -0.1557 0.0988 0.4561 0.044 Uiso 1 1 calc R

loop_
_atom_site_aniso_label
_atom_site_aniso_U_11
_atom_site_aniso_U_22
_atom_site_aniso_U_33
_atom_site_aniso_U_23
_atom_site_aniso_U_13
_atom_site_aniso_U_12
Ni1 0.01711(17) 0.02074(18) 0.01867(16) -0.00275(11) -0.00064(11) -0.00014(11)
N1 0.0199(10) 0.0202(10) 0.0241(10) -0.0031(8) -0.0033(8) 0.0026(8)
N2 0.0199(10) 0.0206(10) 0.0212(10) -0.0033(8) -0.0045(8) 0.0010(8)
N3 0.0158(9) 0.0239(11) 0.0200(9) -0.0033(8) -0.0005(7) 0.0009(8)
N4 0.0166(9) 0.0200(10) 0.0221(10) -0.0020(8) -0.0012(8) -0.0013(8)
C1 0.0181(11) 0.0216(12) 0.0198(11) 0.0018(9) -0.0010(9) 0.0016(9)
C2 0.0323(14) 0.0218(13) 0.0315(13) -0.0086(10) -0.0051(11) 0.0021(11)
C3 0.0287(13) 0.0237(13) 0.0294(13) -0.0088(10) -0.0077(11) 0.0027(10)
C4 0.0219(12) 0.0235(12) 0.0240(12) -0.0026(10) -0.0016(9) 0.0057(10)
C5 0.0250(13) 0.0257(13) 0.0275(13) -0.0042(10) 0.0005(10) 0.0031(10)
C6 0.0236(13) 0.0381(16) 0.0378(15) -0.0038(12) 0.0008(11) 0.0023(11)
C7 0.0256(14) 0.0416(17) 0.0372(15) -0.0062(13) -0.0055(12) 0.0114(12)
C8 0.0328(15) 0.0310(15) 0.0286(13) -0.0004(11) -0.0048(11) 0.0122(12)
C9 0.0276(13) 0.0262(13) 0.0246(12) -0.0012(10) 0.0001(10) 0.0054(10)
C10 0.0293(14) 0.0303(14) 0.0356(15) 0.0031(12) 0.0042(11) 0.0030(11)
C11 0.115(4) 0.050(2) 0.0349(19) 0.0077(16) -0.006(2) -0.004(2)
C12 0.108(4) 0.052(3) 0.062(3) 0.016(2) -0.021(3) -0.036(3)
C13 0.0307(14) 0.0307(15) 0.0376(15) 0.0070(12) 0.0039(12) 0.0035(12)
C14 0.059(2) 0.047(2) 0.055(2) -0.0071(17) 0.0087(18) -0.0208(18)
C15 0.059(2) 0.0443(19) 0.0370(17) 0.0041(14) 0.0112(15) -0.0007(16)
C16 0.0188(11) 0.0230(12) 0.0222(11) -0.0019(9) -0.0038(9) 0.0007(9)
C17 0.0239(12) 0.0249(13) 0.0246(12) -0.0016(10) -0.0035(10) -0.0016(10)
C18 0.0180(12) 0.0327(15) 0.0343(14) -0.0010(11) 0.0015(10) -0.0008(10)
C19 0.0213(13) 0.0309(14) 0.0354(14) -0.0028(11) -0.0054(11) 0.0036(11)
C20 0.0274(13) 0.0276(14) 0.0262(13) 0.0012(10) -0.0059(10) 0.0036(10)
C21 0.0238(12) 0.0234(12) 0.0212(12) -0.0035(9) -0.0044(9) 0.0019(10)
C22 0.0274(14) 0.0338(15) 0.0342(14) 0.0047(12) -0.0020(11) -0.0035(11)
C23 0.078(3) 0.0347(18) 0.0406(18) -0.0023(14) 0.0028(18) -0.0119(17)
C24 0.100(3) 0.050(2) 0.0315(17) 0.0032(15) 0.0070(19) -0.005(2)
C25 0.0249(13) 0.0294(14) 0.0256(13) 0.0033(10) -0.0005(10) -0.0007(10)
C26 0.0400(17) 0.0433(18) 0.0382(17) -0.0047(13) 0.0091(13) -0.0041(14)
C27 0.0386(16) 0.0321(15) 0.0320(14) 0.0030(12) 0.0033(12) -0.0042(12)
C28 0.0163(11) 0.0206(12) 0.0193(11) 0.0008(9) -0.0008(8) 0.0006(9)
C29 0.0228(12) 0.0270(13) 0.0257(12) -0.0080(10) -0.0011(10) 0.0017(10)
C30 0.0236(12) 0.0242(13) 0.0275(13) -0.0076(10) -0.0049(10) -0.0003(10)
C31 0.0174(11) 0.0283(13) 0.0205(11) -0.0051(9) 0.0030(9) -0.0012(9)
C32 0.0240(13) 0.0314(14) 0.0238(12) -0.0029(10) 0.0039(10) -0.0003(10)
C33 0.0303(14) 0.0375(16) 0.0262(13) 0.0015(11) 0.0048(11) -0.0070(12)
C34 0.0206(13) 0.0492(18) 0.0300(14) -0.0066(12) 0.0060(11) -0.0072(12)
C35 0.0195(12) 0.0419(16) 0.0287(13) -0.0049(12) 0.0020(10) 0.0005(11)
C36 0.0211(12) 0.0283(13) 0.0201(11) -0.0055(10) 0.0001(9) 0.0006(10)
C37 0.0317(14) 0.0325(15) 0.0297(14) 0.0066(11) 0.0031(11) 0.0046(12)
C38 0.063(2) 0.0355(17) 0.0394(17) -0.0027(14) -0.0026(16) 0.0114(16)
C39 0.0423(17) 0.0364(17) 0.0382(16) -0.0010(13) -0.0113(13) 0.0054(13)
C40 0.0223(12) 0.0313(14) 0.0246(12) -0.0010(10) -0.0027(10) 0.0022(10)
C41 0.0442(17) 0.0425(18) 0.0255(14) 0.0023(12) 0.0007(12) 0.0131(14)
C42 0.0320(15) 0.0335(15) 0.0373(15) -0.0037(12) -0.0052(12) 0.0081(12)
C43 0.0157(11) 0.0257(13) 0.0237(12) -0.0029(10) -0.0007(9) -0.0018(9)
C44 0.0250(13) 0.0307(14) 0.0295(13) 0.0009(11) 0.0004(10) -0.0060(11)
C45 0.0275(14) 0.0461(18) 0.0308(14) 0.0006(12) 0.0061(11) -0.0105(12)
C46 0.0195(13) 0.0500(18) 0.0370(15) -0.0096(13) 0.0074(11) -0.0069(12)
C47 0.0199(13) 0.0392(16) 0.0349(15) -0.0057(12) -0.0016(11) 0.0043(11)
C48 0.0200(12) 0.0291(14) 0.0266(13) -0.0051(10) -0.0025(10) -0.0017(10)
C49 0.0328(16) 0.0431(18) 0.0414(17) 0.0182(14) 0.0018(13) -0.0027(13)
C50 0.118(5) 0.071(3) 0.087(4) 0.004(3) -0.069(3) 0.012(3)
C51 0.061(3) 0.042(2) 0.111(4) 0.021(2) -0.002(3) -0.0020(19)
C52 0.0214(12) 0.0299(14) 0.0294(13) -0.0012(11) -0.0026(10) 0.0044(10)
C53 0.0314(14) 0.0300(15) 0.0353(15) -0.0008(12) -0.0040(12) 0.0001(11)
C54 0.0375(16) 0.0319(16) 0.0397(16) 0.0041(12) -0.0150(13) 0.0000(12)

loop_
_atom_type_symbol
_atom_type_description
_atom_type_scat_dispersion_real
_atom_type_scat_dispersion_imag
_atom_type_scat_source
C C 0.0033 0.0016 'International Tables Vol C Tables 4.2.6.8 and 6.1.1.4'
H H 0.0000 0.0000 'International Tables Vol C Tables 4.2.6.8 and 6.1.1.4'
N N 0.0061 0.0033 'International Tables Vol C Tables 4.2.6.8 and 6.1.1.4'
Ni Ni 0.3393 1.1124 'International Tables Vol C Tables 4.2.6.8 and 6.1.1.4'

loop_
_geom_angle_atom_site_label_1
_geom_angle_atom_site_label_2
_geom_angle_atom_site_label_3
_geom_angle
C1 Ni1 C28 177.78(10)
C1 N1 C2 112.8(2)
C1 N1 C4 125.7(2)
C2 N1 C4 121.2(2)
C3 N2 C1 112.5(2)
C3 N2 C16 120.4(2)
C1 N2 C16 127.0(2)
C28 N3 C29 112.4(2)
C28 N3 C31 127.6(2)
C29 N3 C31 119.7(2)
C28 N4 C30 112.4(2)
C28 N4 C43 127.0(2)
C30 N4 C43 120.5(2)
N1 C1 N2 101.1(2)
N1 C1 Ni1 130.51(18)
N2 C1 Ni1 128.32(18)
C3 C2 N1 106.9(2)
C2 C3 N2 106.6(2)
C5 C4 C9 122.8(2)
C5 C4 N1 118.5(2)
C9 C4 N1 118.5(2)
C6 C5 C4 117.6(3)
C6 C5 C10 121.0(3)
C4 C5 C10 121.3(2)
C7 C6 C5 120.9(3)
C8 C7 C6 120.1(3)
C7 C8 C9 121.5(3)
C8 C9 C4 117.1(3)
C8 C9 C13 120.2(2)
C4 C9 C13 122.7(2)
C11 C10 C12 110.9(3)
C11 C10 C5 111.0(3)
C12 C10 C5 112.7(3)
C9 C13 C14 110.9(3)
C9 C13 C15 111.6(3)
C14 C13 C15 109.3(3)
C17 C16 C21 122.7(2)
C17 C16 N2 118.3(2)
C21 C16 N2 118.8(2)
C18 C17 C16 117.6(2)
C18 C17 C22 120.7(2)
C16 C17 C22 121.7(2)
C19 C18 C17 121.0(2)
C20 C19 C18 120.2(2)
C19 C20 C21 121.2(3)
C20 C21 C16 117.3(2)
C20 C21 C25 121.7(2)
C16 C21 C25 121.0(2)
C23 C22 C17 112.0(2)
C23 C22 C24 109.2(3)
C17 C22 C24 110.9(3)
C21 C25 C26 112.0(2)
C21 C25 C27 112.4(2)
C26 C25 C27 110.0(2)
N3 C28 N4 101.29(19)
N3 C28 Ni1 128.52(17)
N4 C28 Ni1 130.18(18)
C30 C29 N3 107.0(2)
C29 C30 N4 106.8(2)
C32 C31 C36 123.4(2)
C32 C31 N3 117.8(2)
C36 C31 N3 118.2(2)
C31 C32 C33 117.4(2)
C31 C32 C37 122.2(2)
C33 C32 C37 120.3(3)
C34 C33 C32 120.9(3)
C33 C34 C35 120.7(3)
C34 C35 C36 121.2(3)
C35 C36 C31 116.4(2)
C35 C36 C40 122.5(2)
C31 C36 C40 121.1(2)
C32 C37 C38 110.8(3)
C32 C37 C39 111.0(2)
C38 C37 C39 111.8(3)
C36 C40 C41 110.8(2)
C36 C40 C42 113.2(2)
C41 C40 C42 109.8(2)
C44 C43 C48 122.9(2)
C44 C43 N4 118.2(2)
C48 C43 N4 118.5(2)
C45 C44 C43 117.4(3)
C45 C44 C49 121.1(3)
C43 C44 C49 121.5(2)
C46 C45 C44 121.2(3)
C45 C46 C47 120.4(3)
C46 C47 C48 120.9(3)
C47 C48 C43 117.1(3)
C47 C48 C52 121.3(2)
C43 C48 C52 121.6(2)
C51 C49 C50 111.9(4)
C51 C49 C44 113.2(3)
C50 C49 C44 110.1(3)
C48 C52 C53 110.6(2)
C48 C52 C54 112.9(2)
C53 C52 C54 110.3(2)

loop_
_geom_bond_atom_site_label_1
_geom_bond_atom_site_label_2
_geom_bond_distance
Ni1 C1 1.856(2)
Ni1 C28 1.872(2)
N1 C1 1.385(3)
N1 C2 1.388(3)
N1 C4 1.444(3)
N2 C3 1.393(3)
N2 C1 1.394(3)
N2 C16 1.439(3)
N3 C28 1.384(3)
N3 C29 1.392(3)
N3 C31 1.442(3)
N4 C28 1.386(3)
N4 C30 1.393(3)
N4 C43 1.439(3)
C2 C3 1.344(4)
C4 C5 1.398(4)
C4 C9 1.403(4)
C5 C6 1.396(4)
C5 C10 1.530(4)
C6 C7 1.388(4)
C7 C8 1.382(4)
C8 C9 1.395(4)
C9 C13 1.519(4)
C10 C11 1.503(5)
C10 C12 1.516(5)
C13 C14 1.528(5)
C13 C15 1.533(4)
C16 C17 1.402(4)
C16 C21 1.404(4)
C17 C18 1.396(4)
C17 C22 1.525(4)
C18 C19 1.388(4)
C19 C20 1.387(4)
C20 C21 1.396(4)
C21 C25 1.523(4)
C22 C23 1.522(4)
C22 C24 1.526(5)
C25 C26 1.530(4)
C25 C27 1.531(4)
C29 C30 1.331(4)
C31 C32 1.399(4)
C31 C36 1.403(4)
C32 C33 1.401(4)
C32 C37 1.510(4)
C33 C34 1.370(4)
C34 C35 1.392(4)
C35 C36 1.403(4)
C36 C40 1.517(4)
C37 C38 1.528(4)
C37 C39 1.532(4)
C40 C41 1.525(4)
C40 C42 1.532(4)
C43 C44 1.403(4)
C43 C48 1.407(4)
C44 C45 1.397(4)
C44 C49 1.518(4)
C45 C46 1.378(5)
C46 C47 1.394(4)
C47 C48 1.399(4)
C48 C52 1.521(4)
C49 C51 1.507(5)
C49 C50 1.515(6)
C52 C53 1.532(4)
C52 C54 1.533(4)

loop_
_geom_torsion_atom_site_label_1
_geom_torsion_atom_site_label_2
_geom_torsion_atom_site_label_3
_geom_torsion_atom_site_label_4
_geom_torsion
C2 N1 C1 N2 0.6(3)
C4 N1 C1 N2 -174.8(2)
C2 N1 C1 Ni1 -177.5(2)
C4 N1 C1 Ni1 7.1(4)
C3 N2 C1 N1 -0.8(3)
C16 N2 C1 N1 -178.3(2)
C3 N2 C1 Ni1 177.33(19)
C16 N2 C1 Ni1 -0.2(4)
C28 Ni1 C1 N1 156(3)
C28 Ni1 C1 N2 -21(3)
C1 N1 C2 C3 -0.2(3)
C4 N1 C2 C3 175.4(2)
N1 C2 C3 N2 -0.3(3)
C1 N2 C3 C2 0.7(3)
C16 N2 C3 C2 178.4(2)
C1 N1 C4 C5 76.9(3)
C2 N1 C4 C5 -98.2(3)
C1 N1 C4 C9 -107.8(3)
C2 N1 C4 C9 77.2(3)
C9 C4 C5 C6 2.2(4)
N1 C4 C5 C6 177.3(2)
C9 C4 C5 C10 -174.1(2)
N1 C4 C5 C10 1.1(4)
C4 C5 C6 C7 -2.0(4)
C10 C5 C6 C7 174.3(3)
C5 C6 C7 C8 0.3(4)
C6 C7 C8 C9 1.3(4)
C7 C8 C9 C4 -1.2(4)
C7 C8 C9 C13 178.9(3)
C5 C4 C9 C8 -0.6(4)
N1 C4 C9 C8 -175.8(2)
C5 C4 C9 C13 179.3(2)
N1 C4 C9 C13 4.1(4)
C6 C5 C10 C11 -91.6(4)
C4 C5 C10 C11 84.6(4)
C6 C5 C10 C12 33.6(4)
C4 C5 C10 C12 -150.3(3)
C8 C9 C13 C14 75.1(4)
C4 C9 C13 C14 -104.8(3)
C8 C9 C13 C15 -47.1(4)
C4 C9 C13 C15 133.0(3)
C3 N2 C16 C17 -80.7(3)
C1 N2 C16 C17 96.6(3)
C3 N2 C16 C21 93.5(3)
C1 N2 C16 C21 -89.1(3)
C21 C16 C17 C18 -2.6(4)
N2 C16 C17 C18 171.5(2)
C21 C16 C17 C22 176.9(2)
N2 C16 C17 C22 -9.1(4)
C16 C17 C18 C19 -0.4(4)
C22 C17 C18 C19 -179.8(3)
C17 C18 C19 C20 2.4(4)
C18 C19 C20 C21 -1.4(4)
C19 C20 C21 C16 -1.5(4)
C19 C20 C21 C25 177.2(2)
C17 C16 C21 C20 3.5(4)
N2 C16 C21 C20 -170.5(2)
C17 C16 C21 C25 -175.2(2)
N2 C16 C21 C25 10.8(3)
C18 C17 C22 C23 -73.5(4)
C16 C17 C22 C23 107.1(3)
C18 C17 C22 C24 48.7(4)
C16 C17 C22 C24 -130.7(3)
C20 C21 C25 C26 94.2(3)
C16 C21 C25 C26 -87.2(3)
C20 C21 C25 C27 -30.2(3)
C16 C21 C25 C27 148.4(2)
C29 N3 C28 N4 0.0(3)
C31 N3 C28 N4 173.7(2)
C29 N3 C28 Ni1 178.70(18)
C31 N3 C28 Ni1 -7.6(4)
C30 N4 C28 N3 0.5(3)
C43 N4 C28 N3 -175.7(2)
C30 N4 C28 Ni1 -178.23(19)
C43 N4 C28 Ni1 5.6(4)
C1 Ni1 C28 N3 -23(3)
C1 Ni1 C28 N4 155(3)
C28 N3 C29 C30 -0.4(3)
C31 N3 C29 C30 -174.7(2)
N3 C29 C30 N4 0.7(3)
C28 N4 C30 C29 -0.7(3)
C43 N4 C30 C29 175.7(2)
C28 N3 C31 C32 -80.5(3)
C29 N3 C31 C32 92.9(3)
C28 N3 C31 C36 107.9(3)
C29 N3 C31 C36 -78.7(3)
C36 C31 C32 C33 1.7(4)
N3 C31 C32 C33 -169.4(2)
C36 C31 C32 C37 179.4(2)
N3 C31 C32 C37 8.3(4)
C31 C32 C33 C34 -0.9(4)
C37 C32 C33 C34 -178.6(3)
C32 C33 C34 C35 -1.0(4)
C33 C34 C35 C36 2.2(4)
C34 C35 C36 C31 -1.3(4)
C34 C35 C36 C40 178.6(2)
C32 C31 C36 C35 -0.7(4)
N3 C31 C36 C35 170.4(2)
C32 C31 C36 C40 179.4(2)
N3 C31 C36 C40 -9.5(3)
C31 C32 C37 C38 127.4(3)
C33 C32 C37 C38 -55.0(4)
C31 C32 C37 C39 -107.7(3)
C33 C32 C37 C39 69.9(3)
C35 C36 C40 C41 106.1(3)
C31 C36 C40 C41 -74.0(3)
C35 C36 C40 C42 -17.8(4)
C31 C36 C40 C42 162.1(2)
C28 N4 C43 C44 -103.7(3)
C30 N4 C43 C44 80.4(3)
C28 N4 C43 C48 83.3(3)
C30 N4 C43 C48 -92.6(3)
C48 C43 C44 C45 -2.6(4)
N4 C43 C44 C45 -175.3(2)
C48 C43 C44 C49 178.2(3)
N4 C43 C44 C49 5.5(4)
C43 C44 C45 C46 -0.7(4)
C49 C44 C45 C46 178.5(3)
C44 C45 C46 C47 2.2(5)
C45 C46 C47 C48 -0.6(4)
C46 C47 C48 C43 -2.5(4)
C46 C47 C48 C52 176.6(3)
C44 C43 C48 C47 4.1(4)
N4 C43 C48 C47 176.8(2)
C44 C43 C48 C52 -175.0(2)
N4 C43 C48 C52 -2.3(4)
C45 C44 C49 C51 47.3(4)
C43 C44 C49 C51 -133.5(3)
C45 C44 C49 C50 -78.8(4)
C43 C44 C49 C50 100.4(4)
C47 C48 C52 C53 88.3(3)
C43 C48 C52 C53 -92.7(3)
C47 C48 C52 C54 -35.9(4)
C43 C48 C52 C54 143.2(3)
